data_1538362
loop_
_publ_author_name
'Nguyen, H.D.'
'Pardo, M.P.'
'Dogguy Smiri, L.'

_publ_section_title
;
 Contribution a l'etude du polymorphisme de Ga2 S3: structure cristalline
 de Mn.23 Ga1.85 S3
;
_journal_name_full 'Materials Research Bulletin'
_journal_page_first 293
_journal_page_last 300
_journal_volume 17
_journal_year 1982
_chemical_formula_sum 'Ga1.85 Mn0.23 S3'
_chemical_name_systematic 'Mn.23 Ga1.85 S3'
_space_group_IT_number 169
_symmetry_space_group_name_Hall 'P 61'
_symmetry_space_group_name_H-M 'P 61'
_cell_angle_alpha 90
_cell_angle_beta 90
_cell_angle_gamma 120
_cell_formula_units_Z 6
_cell_length_a 6.397
_cell_length_b 6.397
_cell_length_c 18.027
_cell_volume 638.862
_citation_journal_id_ASTM MRBUAC
_cod_data_source_file Nguyen_MRBUAC_1982_1730.cif
_cod_data_source_block Ga1.85Mn0.23S3
_cod_original_cell_volume 638.8616
_cod_database_code 1538362

loop_
_symmetry_equiv_pos_as_xyz
x,y,z
x-y,x,z+1/6
-y,x-y,z+1/3
-x,-y,z+1/2
-x+y,-x,z+2/3
y,-x+y,z+5/6

loop_
_atom_site_label
_atom_site_type_symbol
_atom_site_fract_x
_atom_site_fract_y
_atom_site_fract_z
_atom_site_occupancy
_atom_site_U_iso_or_equiv
Mn1 Mn 0.306 0.973 0.113 0.23 0.0
S1 S 0.325 -0.012 0 1 0.0
S3 S 0.672 0.681 -0.0056 1 0.0
S2 S 0.012 0.338 -0.0052 1 0.0
Ga1 Ga -0.003 0.338 0.1213 1 0.0
Ga2 Ga 0.654 0.659 0.1183 0.84 0.0
